data_2243521
loop_
_publ_author_name
'Delgado Rivera, Sara M.'
'Gonz\'alez Espiet, Jean C.'
'Dones, Jes\'us M.'
'Henr\'iquez L\'opez, Sebasti\'an A.'
'Guadalupe, Ana R.'
'Pi\~nero Cruz, Dalice M.'
'Montes Gonz\'alez, Ingrid'

_publ_section_title
;
 Crystal structure of 1-ferrocenyl-2-(4-nitrophenyl)ethyne
;
_journal_coeditor_code DJ2003
_journal_issue 8
_journal_name_full 'Acta Crystallographica Section E'
_journal_page_first 1403
_journal_page_last 1406
_journal_paper_doi 10.1107/S2056989020010336
_journal_volume 76
_journal_year 2020
_chemical_formula_iupac '[Fe (C5 H5)2 (C8 N O2)]'
_chemical_formula_moiety 'C18 H13 Fe N O2'
_chemical_formula_sum 'C18 H13 Fe N O2'
_chemical_formula_weight 331.14
_chemical_name_systematic
;
1-Ferrocenyl-2-(4-nitrophenyl)ethyne
;
_space_group_crystal_system monoclinic
_space_group_IT_number 14
_space_group_name_Hall '-P 2yn'
_space_group_name_H-M_alt 'P 1 21/n 1'
_atom_sites_solution_hydrogens geom
_atom_sites_solution_primary dual
_audit_creation_method
;
Olex2 1.2
(compiled May 18 2018 14:05:52 for OlexSys, GUI svn.r5506)
;
_cell_angle_alpha 90
_cell_angle_beta 100.2020(10)
_cell_angle_gamma 90
_cell_formula_units_Z 4
_cell_length_a 5.95730(10)
_cell_length_b 29.3810(3)
_cell_length_c 8.06640(10)
_cell_measurement_reflns_used 12369
_cell_measurement_temperature 100.00(10)
_cell_measurement_theta_max 68.8130
_cell_measurement_theta_min 2.9840
_cell_volume 1389.55(3)
_computing_cell_refinement
;
CrysAlisPro (Rigaku OD, 2018)
;
_computing_data_collection
;
CrysAlisPro (Rigaku OD, 2018)
;
_computing_data_reduction
;
CrysAlisPro (Rigaku OD, 2018)
;
_computing_molecular_graphics
;
<i>OLEX2</i> (Dolomanov <i>et al.</i>,  2009)
;
_computing_publication_material
;
<i>OLEX2</i> (Dolomanov <i>et al.</i>,  2009)
;
_computing_structure_refinement
;
ShelXL (Sheldrick, 2015b)
;
_computing_structure_solution
;
ShelXT (Sheldrick, 2015a)
;
_diffrn_ambient_temperature 100.00(10)
_diffrn_detector 'CCD plate'
_diffrn_measured_fraction_theta_full 1.000
_diffrn_measured_fraction_theta_max 0.999
_diffrn_measurement_device 'four-circle diffractometer'
_diffrn_measurement_device_type 'Rigaku SuperNova, Single source at offset/far, HyPix3000'
_diffrn_measurement_method '\w scans'
_diffrn_radiation_monochromator mirror
_diffrn_radiation_probe x-ray
_diffrn_radiation_type CuK\a
_diffrn_radiation_wavelength 1.54184
_diffrn_reflns_av_R_equivalents 0.0360
_diffrn_reflns_av_unetI/netI 0.0190
_diffrn_reflns_limit_h_max 7
_diffrn_reflns_limit_h_min -7
_diffrn_reflns_limit_k_max 35
_diffrn_reflns_limit_k_min -35
_diffrn_reflns_limit_l_max 9
_diffrn_reflns_limit_l_min -9
_diffrn_reflns_number 21951
_diffrn_reflns_theta_full 67.684
_diffrn_reflns_theta_max 68.894
_diffrn_reflns_theta_min 3.008
_diffrn_source 'micro-focus sealed X-ray tube'
_diffrn_standards_decay_% 0
_diffrn_standards_interval_count 0
_diffrn_standards_interval_time 0
_diffrn_standards_number 0
_exptl_absorpt_coefficient_mu 8.753
_exptl_absorpt_correction_T_max 1.00000
_exptl_absorpt_correction_T_min 0.64149
_exptl_absorpt_correction_type multi-scan
_exptl_absorpt_process_details
;
(CrysAlisPro; Rigaku OD, 2018)
;
_exptl_crystal_colour 'dark red'
_exptl_crystal_density_diffrn 1.583
_exptl_crystal_description block
_exptl_crystal_F_000 680
_exptl_crystal_size_max 0.196
_exptl_crystal_size_mid 0.071
_exptl_crystal_size_min 0.038
_refine_diff_density_max 0.233
_refine_diff_density_min -0.374
_refine_ls_extinction_coef 0.00060(13)
_refine_ls_extinction_expression Fc^*^=kFc[1+0.001xFc^2^\l^3^/sin(2\q)]^-1/4^
_refine_ls_extinction_method
;
SHELXL-2018/3 (Sheldrick 2015b)
;
_refine_ls_goodness_of_fit_ref 1.066
_refine_ls_hydrogen_treatment constr
_refine_ls_matrix_type full
_refine_ls_number_parameters 200
_refine_ls_number_reflns 2567
_refine_ls_number_restraints 0
_refine_ls_restrained_S_all 1.066
_refine_ls_R_factor_all 0.0256
_refine_ls_R_factor_gt 0.0237
_refine_ls_shift/su_max 0.003
_refine_ls_shift/su_mean 0.000
_refine_ls_structure_factor_coef Fsqd
_refine_ls_weighting_details 'w=1/[\s^2^(Fo^2^)+(0.0305P)^2^+0.6401P] where P=(Fo^2^+2Fc^2^)/3'
_refine_ls_weighting_scheme calc
_refine_ls_wR_factor_gt 0.0603
_refine_ls_wR_factor_ref 0.0612
_reflns_number_gt 2410
_reflns_number_total 2567
_reflns_threshold_expression 'I > 2\s(I)'
_cod_data_source_file dj2003sup1.cif
_cod_data_source_block I
_cod_database_code 2243521
_shelx_space_group_comment
;
The symmetry employed for this shelxl refinement is uniquely defined
by the following loop, which should always be used as a source of
symmetry information in preference to the above space-group names.
They are only intended as comments.
;
_shelx_estimated_absorpt_t_min 0.279
_shelx_estimated_absorpt_t_max 0.732

loop_
_space_group_symop_operation_xyz
'x, y, z'
'-x+1/2, y+1/2, -z+1/2'
'-x, -y, -z'
'x-1/2, -y-1/2, z-1/2'

loop_
_atom_site_type_symbol
_atom_site_label
_atom_site_fract_x
_atom_site_fract_y
_atom_site_fract_z
_atom_site_U_iso_or_equiv
_atom_site_adp_type
_atom_site_calc_flag
_atom_site_occupancy
_atom_site_disorder_assembly
_atom_site_disorder_group
Fe Fe1 0.76257(4) 0.67811(2) 0.90888(3) 0.01397(9) Uani d 1 . .
O O1 -0.49667(19) 0.47779(4) 0.27187(15) 0.0226(3) Uani d 1 . .
O O2 -0.2775(2) 0.46760(4) 0.08806(15) 0.0271(3) Uani d 1 . .
N N1 -0.3245(2) 0.48668(4) 0.21343(17) 0.0167(3) Uani d 1 . .
C C1 0.5321(3) 0.68695(5) 0.6915(2) 0.0173(3) Uani d 1 . .
C C2 0.7551(3) 0.70112(5) 0.6686(2) 0.0192(3) Uani d 1 . .
H H2 0.837507 0.689297 0.590834 0.023 Uiso calc 1 . .
C C3 0.8274(3) 0.73649(5) 0.7863(2) 0.0208(3) Uani d 1 . .
H H3 0.965574 0.751951 0.798205 0.025 Uiso calc 1 . .
C C4 0.6531(3) 0.74426(5) 0.8827(2) 0.0205(3) Uani d 1 . .
H H4 0.657556 0.765623 0.968280 0.025 Uiso calc 1 . .
C C5 0.4711(3) 0.71379(5) 0.8256(2) 0.0198(3) Uani d 1 . .
H H5 0.335922 0.711567 0.867718 0.024 Uiso calc 1 . .
C C6 0.7951(3) 0.60950(5) 0.9567(2) 0.0221(4) Uani d 1 . .
H H6 0.732434 0.586180 0.885223 0.026 Uiso calc 1 . .
C C7 1.0133(3) 0.62957(5) 0.9617(2) 0.0193(3) Uani d 1 . .
H H7 1.118391 0.621784 0.893815 0.023 Uiso calc 1 . .
C C8 1.0425(3) 0.66366(5) 1.0887(2) 0.0192(3) Uani d 1 . .
H H8 1.170282 0.682060 1.118684 0.023 Uiso calc 1 . .
C C9 0.8431(3) 0.66474(6) 1.1617(2) 0.0212(4) Uani d 1 . .
H H9 0.817060 0.683939 1.247992 0.025 Uiso calc 1 . .
C C10 0.6897(3) 0.63126(6) 1.0798(2) 0.0233(4) Uani d 1 . .
H H10 0.545564 0.624788 1.103002 0.028 Uiso calc 1 . .
C C11 0.3932(3) 0.65207(5) 0.6029(2) 0.0189(3) Uani d 1 . .
C C12 0.2680(3) 0.62353(6) 0.5308(2) 0.0195(3) Uani d 1 . .
C C13 0.1182(3) 0.58890(5) 0.4500(2) 0.0170(3) Uani d 1 . .
C C14 -0.0833(3) 0.57845(5) 0.5091(2) 0.0182(3) Uani d 1 . .
H H14 -0.119391 0.594223 0.600861 0.022 Uiso calc 1 . .
C C15 -0.2291(3) 0.54491(5) 0.43247(19) 0.0167(3) Uani d 1 . .
H H15 -0.363101 0.537993 0.471276 0.020 Uiso calc 1 . .
C C16 -0.1700(3) 0.52188(5) 0.2961(2) 0.0153(3) Uani d 1 . .
C C17 0.0281(3) 0.53113(5) 0.2348(2) 0.0170(3) Uani d 1 . .
H H17 0.063821 0.515003 0.143683 0.020 Uiso calc 1 . .
C C18 0.1713(3) 0.56480(5) 0.3118(2) 0.0182(3) Uani d 1 . .
H H18 0.304440 0.571598 0.271639 0.022 Uiso calc 1 . .

loop_
_atom_site_aniso_label
_atom_site_aniso_U_11
_atom_site_aniso_U_22
_atom_site_aniso_U_33
_atom_site_aniso_U_12
_atom_site_aniso_U_13
_atom_site_aniso_U_23
Fe1 0.01496(14) 0.01010(14) 0.01622(15) -0.00021(9) 0.00100(10) 0.00119(9)
O1 0.0200(6) 0.0236(6) 0.0264(6) -0.0064(5) 0.0101(5) -0.0040(5)
O2 0.0305(7) 0.0265(7) 0.0274(7) -0.0059(5) 0.0137(6) -0.0127(5)
N1 0.0188(7) 0.0139(6) 0.0179(7) 0.0005(5) 0.0049(5) 0.0000(5)
C1 0.0184(8) 0.0138(7) 0.0183(8) 0.0005(6) -0.0004(7) 0.0045(6)
C2 0.0213(8) 0.0158(8) 0.0207(8) -0.0001(6) 0.0039(7) 0.0054(6)
C3 0.0187(8) 0.0142(8) 0.0278(9) -0.0020(6) -0.0008(7) 0.0071(7)
C4 0.0233(9) 0.0117(7) 0.0243(9) 0.0027(6) -0.0015(7) 0.0004(6)
C5 0.0180(8) 0.0163(8) 0.0244(9) 0.0023(6) 0.0020(7) 0.0025(6)
C6 0.0282(9) 0.0111(8) 0.0236(9) -0.0010(6) -0.0047(7) 0.0037(6)
C7 0.0216(8) 0.0149(8) 0.0205(8) 0.0050(6) 0.0011(7) 0.0021(6)
C8 0.0201(8) 0.0151(8) 0.0201(8) -0.0003(6) -0.0024(7) 0.0021(6)
C9 0.0274(9) 0.0200(8) 0.0161(8) 0.0035(7) 0.0030(7) 0.0022(6)
C10 0.0203(8) 0.0229(9) 0.0262(9) -0.0016(7) 0.0026(7) 0.0106(7)
C11 0.0200(8) 0.0165(8) 0.0196(8) 0.0012(6) 0.0014(7) 0.0032(6)
C12 0.0203(8) 0.0177(8) 0.0200(8) 0.0017(7) 0.0026(7) 0.0037(7)
C13 0.0190(8) 0.0131(7) 0.0176(8) 0.0007(6) -0.0005(6) 0.0041(6)
C14 0.0225(8) 0.0166(8) 0.0155(8) 0.0018(6) 0.0032(6) -0.0001(6)
C15 0.0176(8) 0.0164(8) 0.0165(8) 0.0010(6) 0.0045(6) 0.0022(6)
C16 0.0175(8) 0.0123(7) 0.0159(8) -0.0002(6) 0.0019(6) 0.0011(6)
C17 0.0183(8) 0.0162(8) 0.0169(8) 0.0023(6) 0.0048(6) 0.0006(6)
C18 0.0172(8) 0.0177(8) 0.0200(8) 0.0007(6) 0.0038(6) 0.0045(6)

loop_
_atom_type_symbol
_atom_type_description
_atom_type_scat_dispersion_real
_atom_type_scat_dispersion_imag
_atom_type_scat_source
C C 0.0181 0.0091 'International Tables Vol C Tables 4.2.6.8 and 6.1.1.4'
H H 0.0000 0.0000 'International Tables Vol C Tables 4.2.6.8 and 6.1.1.4'
Fe Fe -1.1336 3.1974 'International Tables Vol C Tables 4.2.6.8 and 6.1.1.4'
N N 0.0311 0.0180 'International Tables Vol C Tables 4.2.6.8 and 6.1.1.4'
O O 0.0492 0.0322 'International Tables Vol C Tables 4.2.6.8 and 6.1.1.4'

loop_
_exptl_crystal_face_index_h
_exptl_crystal_face_index_k
_exptl_crystal_face_index_l
_exptl_crystal_face_perp_dist
0 19 0 0.0242
0 13 -4 0.0553
-3 -6 4 0.0240
3 7 -4 0.0427
0 -19 -1 0.0122
0 19 0 0.0229
0 8 -5 0.0502
-3 8 3 0.0295
0 -11 4 0.0367
3 -9 -3 0.0343

loop_
_geom_angle_atom_site_label_1
_geom_angle_atom_site_label_2
_geom_angle_atom_site_label_3
_geom_angle_site_symmetry_1
_geom_angle_site_symmetry_3
_geom_angle
_geom_angle_publ_flag
C1 Fe1 C2 . . 41.09(6) ?
C1 Fe1 C3 . . 68.60(6) ?
C1 Fe1 C4 . . 68.76(6) ?
C1 Fe1 C6 . . 108.20(7) ?
C1 Fe1 C7 . . 128.28(7) ?
C1 Fe1 C8 . . 166.33(7) ?
C1 Fe1 C9 . . 151.89(7) ?
C1 Fe1 C10 . . 118.21(7) ?
C2 Fe1 C3 . . 40.62(7) ?
C2 Fe1 C4 . . 68.63(7) ?
C2 Fe1 C6 . . 119.18(7) ?
C2 Fe1 C7 . . 108.59(7) ?
C2 Fe1 C8 . . 128.09(7) ?
C2 Fe1 C9 . . 165.58(7) ?
C2 Fe1 C10 . . 152.64(7) ?
C3 Fe1 C6 . . 153.07(7) ?
C3 Fe1 C7 . . 119.24(7) ?
C3 Fe1 C8 . . 108.37(7) ?
C4 Fe1 C3 . . 40.58(7) ?
C4 Fe1 C6 . . 165.33(7) ?
C4 Fe1 C7 . . 152.40(7) ?
C4 Fe1 C8 . . 118.25(7) ?
C5 Fe1 C1 . . 41.23(7) ?
C5 Fe1 C2 . . 69.11(7) ?
C5 Fe1 C3 . . 68.47(7) ?
C5 Fe1 C4 . . 40.62(7) ?
C5 Fe1 C6 . . 127.80(7) ?
C5 Fe1 C7 . . 166.23(7) ?
C5 Fe1 C8 . . 151.41(7) ?
C5 Fe1 C9 . . 117.54(7) ?
C5 Fe1 C10 . . 107.31(7) ?
C7 Fe1 C6 . . 40.48(7) ?
C8 Fe1 C6 . . 68.07(7) ?
C8 Fe1 C7 . . 40.50(6) ?
C9 Fe1 C3 . . 127.56(7) ?
C9 Fe1 C4 . . 107.38(7) ?
C9 Fe1 C6 . . 68.12(7) ?
C9 Fe1 C7 . . 68.10(7) ?
C9 Fe1 C8 . . 40.42(7) ?
C10 Fe1 C3 . . 165.28(7) ?
C10 Fe1 C4 . . 127.24(7) ?
C10 Fe1 C6 . . 40.42(7) ?
C10 Fe1 C7 . . 68.11(7) ?
C10 Fe1 C8 . . 68.14(7) ?
C10 Fe1 C9 . . 40.65(7) ?
O1 N1 O2 . . 123.00(13) ?
O1 N1 C16 . . 118.36(13) ?
O2 N1 C16 . . 118.63(13) ?
C2 C1 Fe1 . . 69.54(9) ?
C2 C1 C5 . . 107.51(14) ?
C5 C1 Fe1 . . 69.18(9) ?
C11 C1 Fe1 . . 125.49(11) ?
C11 C1 C2 . . 127.74(15) ?
C11 C1 C5 . . 124.74(15) ?
Fe1 C2 H2 . . 126.2 ?
C1 C2 Fe1 . . 69.37(9) ?
C1 C2 H2 . . 126.1 ?
C3 C2 Fe1 . . 69.88(9) ?
C3 C2 C1 . . 107.72(14) ?
C3 C2 H2 . . 126.1 ?
Fe1 C3 H3 . . 126.7 ?
C2 C3 Fe1 . . 69.50(9) ?
C2 C3 H3 . . 125.7 ?
C4 C3 Fe1 . . 69.66(9) ?
C4 C3 C2 . . 108.54(14) ?
C4 C3 H3 . . 125.7 ?
Fe1 C4 H4 . . 126.6 ?
C3 C4 Fe1 . . 69.76(9) ?
C3 C4 H4 . . 125.9 ?
C5 C4 Fe1 . . 69.25(9) ?
C5 C4 C3 . . 108.16(15) ?
C5 C4 H4 . . 125.9 ?
Fe1 C5 H5 . . 125.9 ?
C1 C5 Fe1 . . 69.60(9) ?
C1 C5 H5 . . 126.0 ?
C4 C5 Fe1 . . 70.13(9) ?
C4 C5 C1 . . 108.06(15) ?
C4 C5 H5 . . 126.0 ?
Fe1 C6 H6 . . 126.3 ?
C7 C6 Fe1 . . 69.74(9) ?
C7 C6 H6 . . 126.0 ?
C10 C6 Fe1 . . 69.55(9) ?
C10 C6 H6 . . 126.0 ?
C10 C6 C7 . . 108.03(15) ?
Fe1 C7 H7 . . 126.1 ?
C6 C7 Fe1 . . 69.78(9) ?
C6 C7 H7 . . 126.1 ?
C8 C7 Fe1 . . 69.63(9) ?
C8 C7 C6 . . 107.88(15) ?
C8 C7 H7 . . 126.1 ?
Fe1 C8 H8 . . 126.1 ?
C7 C8 Fe1 . . 69.87(9) ?
C7 C8 H8 . . 125.9 ?
C9 C8 Fe1 . . 69.69(9) ?
C9 C8 C7 . . 108.12(15) ?
C9 C8 H8 . . 125.9 ?
Fe1 C9 H9 . . 126.0 ?
C8 C9 Fe1 . . 69.89(9) ?
C8 C9 H9 . . 126.0 ?
C8 C9 C10 . . 107.97(15) ?
C10 C9 Fe1 . . 69.67(9) ?
C10 C9 H9 . . 126.0 ?
Fe1 C10 H10 . . 125.9 ?
C6 C10 Fe1 . . 70.03(9) ?
C6 C10 C9 . . 108.00(15) ?
C6 C10 H10 . . 126.0 ?
C9 C10 Fe1 . . 69.68(9) ?
C9 C10 H10 . . 126.0 ?
C12 C11 C1 . . 177.07(18) ?
C11 C12 C13 . . 178.15(18) ?
C14 C13 C12 . . 120.19(15) ?
C14 C13 C18 . . 119.13(15) ?
C18 C13 C12 . . 120.67(15) ?
C13 C14 H14 . . 119.6 ?
C15 C14 C13 . . 120.74(15) ?
C15 C14 H14 . . 119.6 ?
C14 C15 H15 . . 120.9 ?
C14 C15 C16 . . 118.24(14) ?
C16 C15 H15 . . 120.9 ?
C15 C16 N1 . . 118.51(14) ?
C17 C16 N1 . . 118.86(14) ?
C17 C16 C15 . . 122.62(15) ?
C16 C17 H17 . . 120.7 ?
C18 C17 C16 . . 118.53(15) ?
C18 C17 H17 . . 120.7 ?
C13 C18 H18 . . 119.6 ?
C17 C18 C13 . . 120.73(15) ?
C17 C18 H18 . . 119.6 ?

loop_
_geom_bond_atom_site_label_1
_geom_bond_atom_site_label_2
_geom_bond_site_symmetry_2
_geom_bond_distance
_geom_bond_publ_flag
Fe1 C1 . 2.0431(17) ?
Fe1 C2 . 2.0454(16) ?
Fe1 C3 . 2.0505(16) ?
Fe1 C4 . 2.0491(16) ?
Fe1 C5 . 2.0375(16) ?
Fe1 C6 . 2.0552(16) ?
Fe1 C7 . 2.0546(16) ?
Fe1 C8 . 2.0515(17) ?
Fe1 C9 . 2.0489(17) ?
Fe1 C10 . 2.0488(16) ?
O1 N1 . 1.2301(17) ?
O2 N1 . 1.2312(17) ?
N1 C16 . 1.464(2) ?
C1 C2 . 1.435(2) ?
C1 C5 . 1.437(2) ?
C1 C11 . 1.427(2) ?
C2 H2 . 0.9300 ?
C2 C3 . 1.422(2) ?
C3 H3 . 0.9300 ?
C3 C4 . 1.422(2) ?
C4 H4 . 0.9300 ?
C4 C5 . 1.418(2) ?
C5 H5 . 0.9300 ?
C6 H6 . 0.9300 ?
C6 C7 . 1.422(2) ?
C6 C10 . 1.418(3) ?
C7 H7 . 0.9300 ?
C7 C8 . 1.421(2) ?
C8 H8 . 0.9300 ?
C8 C9 . 1.417(2) ?
C9 H9 . 0.9300 ?
C9 C10 . 1.423(3) ?
C10 H10 . 0.9300 ?
C11 C12 . 1.202(2) ?
C12 C13 . 1.432(2) ?
C13 C14 . 1.402(2) ?
C13 C18 . 1.403(2) ?
C14 H14 . 0.9300 ?
C14 C15 . 1.385(2) ?
C15 H15 . 0.9300 ?
C15 C16 . 1.389(2) ?
C16 C17 . 1.385(2) ?
C17 H17 . 0.9300 ?
C17 C18 . 1.380(2) ?
C18 H18 . 0.9300 ?

loop_
_geom_hbond_atom_site_label_D
_geom_hbond_atom_site_label_H
_geom_hbond_atom_site_label_A
_geom_hbond_site_symmetry_A
_geom_hbond_distance_DH
_geom_hbond_distance_HA
_geom_hbond_distance_DA
_geom_hbond_angle_DHA
_geom_hbond_publ_flag
C6 H6 O1 3_566 0.93 2.55 3.461(2) 167.9 yes
C15 H15 O1 3_466 0.93 2.41 3.1909(19) 141.2 yes
C17 H17 O2 3_565 0.93 2.49 3.2187(19) 134.9 yes

loop_
_geom_torsion_atom_site_label_1
_geom_torsion_atom_site_label_2
_geom_torsion_atom_site_label_3
_geom_torsion_atom_site_label_4
_geom_torsion_site_symmetry_1
_geom_torsion_site_symmetry_2
_geom_torsion_site_symmetry_3
_geom_torsion_site_symmetry_4
_geom_torsion
_geom_torsion_publ_flag
Fe1 C1 C2 C3 . . . . -59.59(11) ?
Fe1 C1 C5 C4 . . . . 59.82(11) ?
Fe1 C2 C3 C4 . . . . -58.88(11) ?
Fe1 C3 C4 C5 . . . . -58.78(11) ?
Fe1 C4 C5 C1 . . . . -59.48(11) ?
Fe1 C6 C7 C8 . . . . 59.43(11) ?
Fe1 C6 C10 C9 . . . . -59.57(12) ?
Fe1 C7 C8 C9 . . . . 59.40(11) ?
Fe1 C8 C9 C10 . . . . 59.49(11) ?
Fe1 C9 C10 C6 . . . . 59.79(11) ?
O1 N1 C16 C15 . . . . -2.5(2) ?
O1 N1 C16 C17 . . . . 177.91(14) ?
O2 N1 C16 C15 . . . . 176.88(14) ?
O2 N1 C16 C17 . . . . -2.7(2) ?
N1 C16 C17 C18 . . . . 179.07(14) ?
C1 C2 C3 Fe1 . . . . 59.27(11) ?
C1 C2 C3 C4 . . . . 0.39(18) ?
C2 C1 C5 Fe1 . . . . -59.19(11) ?
C2 C1 C5 C4 . . . . 0.62(18) ?
C2 C3 C4 Fe1 . . . . 58.78(11) ?
C2 C3 C4 C5 . . . . -0.01(18) ?
C3 C4 C5 Fe1 . . . . 59.10(11) ?
C3 C4 C5 C1 . . . . -0.38(18) ?
C5 C1 C2 Fe1 . . . . 58.96(11) ?
C5 C1 C2 C3 . . . . -0.63(18) ?
C6 C7 C8 Fe1 . . . . -59.53(11) ?
C6 C7 C8 C9 . . . . -0.12(18) ?
C7 C6 C10 Fe1 . . . . 59.33(11) ?
C7 C6 C10 C9 . . . . -0.24(18) ?
C7 C8 C9 Fe1 . . . . -59.51(11) ?
C7 C8 C9 C10 . . . . -0.02(18) ?
C8 C9 C10 Fe1 . . . . -59.63(11) ?
C8 C9 C10 C6 . . . . 0.16(19) ?
C10 C6 C7 Fe1 . . . . -59.21(11) ?
C10 C6 C7 C8 . . . . 0.22(18) ?
C11 C1 C2 Fe1 . . . . -119.65(17) ?
C11 C1 C2 C3 . . . . -179.24(15) ?
C11 C1 C5 Fe1 . . . . 119.48(16) ?
C11 C1 C5 C4 . . . . 179.29(15) ?
C12 C13 C14 C15 . . . . -179.76(15) ?
C12 C13 C18 C17 . . . . 179.41(15) ?
C13 C14 C15 C16 . . . . 0.2(2) ?
C14 C13 C18 C17 . . . . -0.2(2) ?
C14 C15 C16 N1 . . . . -179.41(14) ?
C14 C15 C16 C17 . . . . 0.1(2) ?
C15 C16 C17 C18 . . . . -0.4(2) ?
C16 C17 C18 C13 . . . . 0.5(2) ?
C18 C13 C14 C15 . . . . -0.2(2) ?

_cod_database_fobs_code 2243521
